data_4344578
loop_
_publ_author_name
'Das, Uttam K.'
'Daifuku, Stephanie L.'
'Gorelsky, Serge I.'
'Korobkov, Ilia'
'Neidig, Michael L.'
'Le Roy, Jennifer J.'
'Murugesu, Muralee'
'Baker, R. Tom'

_publ_section_title
;
 Mononuclear, Dinuclear, and Trinuclear Iron Complexes Featuring a New
 Monoanionic SNS Thiolate Ligand.
;
_journal_issue 2
_journal_name_full 'Inorganic chemistry'
_journal_page_first 987
_journal_page_last 997
_journal_paper_doi 10.1021/acs.inorgchem.5b02833
_journal_volume 55
_journal_year 2016
_chemical_formula_sum 'C70 H66 F6 Fe2 N8 O6 S6'
_chemical_formula_weight 1533.36
_chemical_name_systematic
; 
 ? 
;
_space_group_crystal_system monoclinic
_space_group_IT_number 14
_space_group_name_Hall '-P 2yn'
_space_group_name_H-M_alt 'P 1 21/n 1'
_symmetry_space_group_name_Hall '-P 2yn'
_symmetry_space_group_name_H-M 'P 1 21/n 1'
_atom_sites_solution_hydrogens geom
_audit_creation_method SHELXL-2013
_cell_angle_alpha 90
_cell_angle_beta 104.8256(18)
_cell_angle_gamma 90
_cell_formula_units_Z 2
_cell_length_a 12.5719(5)
_cell_length_b 18.9447(7)
_cell_length_c 15.7164(6)
_cell_measurement_reflns_used 9968
_cell_measurement_temperature 200(2)
_cell_measurement_theta_max 26.43
_cell_measurement_theta_min 2.53
_cell_volume 3618.6(2)
_computing_cell_refinement 'APEX II, Bruker (2009)'
_computing_data_collection 'APEX II, Bruker (2009)'
_computing_data_reduction 'XPREP, Bruker (2009)'
_computing_molecular_graphics 'SHELXTL, Bruker (2004)'
_computing_publication_material 'SHELXTL, Bruker (2004)'
_computing_structure_refinement 'SHELXL-2013 (Sheldrick, 2013)'
_computing_structure_solution 'SHELXS-03 (Sheldrick, 2003)'
_diffrn_ambient_temperature 200(2)
_diffrn_measured_fraction_theta_full 0.989
_diffrn_measured_fraction_theta_max 0.985
_diffrn_measurement_device_type 'Bruker APEX-II CCD'
_diffrn_measurement_method '\f and \w scans'
_diffrn_radiation_type MoK\a
_diffrn_radiation_wavelength 0.71073
_diffrn_reflns_av_unetI/netI 0.0418
_diffrn_reflns_laue_measured_fraction_full 0.989
_diffrn_reflns_laue_measured_fraction_max 0.985
_diffrn_reflns_limit_h_max 15
_diffrn_reflns_limit_h_min -15
_diffrn_reflns_limit_k_max 23
_diffrn_reflns_limit_k_min 0
_diffrn_reflns_limit_l_max 19
_diffrn_reflns_limit_l_min 0
_diffrn_reflns_number 10539
_diffrn_reflns_point_group_measured_fraction_full 0.989
_diffrn_reflns_point_group_measured_fraction_max 0.985
_diffrn_reflns_theta_full 25.242
_diffrn_reflns_theta_max 26.433
_diffrn_reflns_theta_min 1.718
_exptl_absorpt_coefficient_mu 0.646
_exptl_absorpt_correction_T_max 0.745373
_exptl_absorpt_correction_T_min 0.446069
_exptl_absorpt_correction_type multi-scan
_exptl_absorpt_process_details 'SADABS, Bruker (2003)'
_exptl_crystal_colour brown
_exptl_crystal_density_diffrn 1.407
_exptl_crystal_density_meas ?
_exptl_crystal_description block
_exptl_crystal_F_000 1584
_exptl_crystal_size_max 0.190
_exptl_crystal_size_mid 0.140
_exptl_crystal_size_min 0.120
_refine_diff_density_max 0.437
_refine_diff_density_min -0.456
_refine_diff_density_rms 0.065
_refine_ls_extinction_method none
_refine_ls_goodness_of_fit_ref 1.024
_refine_ls_hydrogen_treatment constr
_refine_ls_matrix_type full
_refine_ls_number_parameters 444
_refine_ls_number_reflns 7950
_refine_ls_number_restraints 21
_refine_ls_restrained_S_all 1.025
_refine_ls_R_factor_all 0.0611
_refine_ls_R_factor_gt 0.0451
_refine_ls_shift/su_max 0.001
_refine_ls_shift/su_mean 0.000
_refine_ls_structure_factor_coef Fsqd
_refine_ls_weighting_details 'w=1/[\s^2^(Fo^2^)+(0.0753P)^2^+0.9169P] where P=(Fo^2^+2Fc^2^)/3'
_refine_ls_weighting_scheme calc
_refine_ls_wR_factor_gt 0.1171
_refine_ls_wR_factor_ref 0.1291
_reflns_Friedel_coverage 0.000
_reflns_number_gt 6350
_reflns_number_total 7950
_reflns_threshold_expression 'I > 2\s(I)'
_cod_data_source_file ic5b02833_si_004.cif
_cod_data_source_block tb136_5
_cod_depositor_comments
;
The following automatic conversions were performed:

'_exptl_crystal_density_meas' value 'n/a' was changed to '?' - the
value is perceived as not measured.

Automatic conversion script
Id: cif_fix_values 4268 2015-11-12 08:31:59Z antanas 
;
_cod_database_code 4344578
_shelx_space_group_comment
; 
The symmetry employed for this shelxl refinement is uniquely defined 
by the following loop, which should always be used as a source of 
symmetry information in preference to the above space-group names. 
They are only intended as comments. 
;
_shelx_estimated_absorpt_t_min 0.887
_shelx_estimated_absorpt_t_max 0.927
_shelxl_version_number 2013-4

loop_
_space_group_symop_operation_xyz
'x, y, z'
'-x+1/2, y+1/2, -z+1/2'
'-x, -y, -z'
'x-1/2, -y-1/2, z-1/2'

loop_
_atom_site_label
_atom_site_type_symbol
_atom_site_fract_x
_atom_site_fract_y
_atom_site_fract_z
_atom_site_U_iso_or_equiv
_atom_site_adp_type
_atom_site_occupancy
_atom_site_site_symmetry_order
_atom_site_calc_flag
_atom_site_refinement_flags_posn
_atom_site_refinement_flags_adp
Fe1 Fe 0.09881(3) 0.56395(2) 0.52073(2) 0.02978(12) Uani 1 1 d . .
S1 S 0.09040(7) 0.67972(3) 0.55073(5) 0.04002(18) Uani 1 1 d . .
S2 S 0.09004(5) 0.44574(3) 0.49448(4) 0.03095(15) Uani 1 1 d . .
S3 S 0.26990(7) 0.63072(4) 0.91070(5) 0.04298(19) Uani 1 1 d . .
F1 F 0.48509(19) 0.62706(15) 0.96755(18) 0.0919(8) Uani 1 1 d . .
F2 F 0.4016(2) 0.57668(12) 1.05248(14) 0.0837(7) Uani 1 1 d . .
F3 F 0.4089(2) 0.52608(13) 0.93149(16) 0.0873(8) Uani 1 1 d . .
O1 O 0.2824(2) 0.63888(13) 0.82323(14) 0.0581(6) Uani 1 1 d . .
O2 O 0.2689(2) 0.69456(11) 0.95944(15) 0.0585(6) Uani 1 1 d . .
O3 O 0.18925(19) 0.57894(11) 0.91895(14) 0.0518(5) Uani 1 1 d . .
N1 N 0.11741(18) 0.53727(11) 0.64675(13) 0.0312(4) Uani 1 1 d . .
N2 N 0.0822(2) 0.60558(12) 0.33327(15) 0.0397(5) Uani 1 1 d . .
N3 N 0.3440(2) 0.56708(12) 0.55173(18) 0.0437(6) Uani 1 1 d . .
N4 N 0.7746(5) 0.6966(4) 0.9308(4) 0.142(2) Uani 1 1 d . U
C1 C 0.0181(2) 0.68734(14) 0.63367(18) 0.0388(6) Uani 1 1 d . .
C2 C -0.0459(3) 0.74696(15) 0.6310(2) 0.0485(7) Uani 1 1 d . .
H2A H -0.0530 0.7798 0.5842 0.058 Uiso 1 1 calc R U
C3 C -0.0999(3) 0.75904(18) 0.6965(2) 0.0590(9) Uani 1 1 d . .
H3A H -0.1450 0.7996 0.6939 0.071 Uiso 1 1 calc R U
C4 C -0.0878(3) 0.71205(18) 0.7650(2) 0.0565(9) Uani 1 1 d . .
H4A H -0.1233 0.7207 0.8106 0.068 Uiso 1 1 calc R U
C5 C -0.0245(3) 0.65276(16) 0.76779(19) 0.0450(7) Uani 1 1 d . .
H5A H -0.0155 0.6213 0.8162 0.054 Uiso 1 1 calc R U
C6 C 0.0272(2) 0.63742(14) 0.70089(18) 0.0362(6) Uani 1 1 d . .
C7 C 0.2240(3) 0.71083(17) 0.6132(2) 0.0568(9) Uani 1 1 d . .
H7A H 0.2195 0.7612 0.6259 0.085 Uiso 1 1 calc R U
H7B H 0.2781 0.7035 0.5790 0.085 Uiso 1 1 calc R U
H7C H 0.2465 0.6845 0.6687 0.085 Uiso 1 1 calc R U
C8 C 0.0855(2) 0.56990(14) 0.70840(17) 0.0352(6) Uani 1 1 d . .
H8A H 0.1018 0.5476 0.7644 0.042 Uiso 1 1 calc R U
C9 C 0.1620(2) 0.42099(13) 0.60280(17) 0.0315(5) Uani 1 1 d . .
C10 C 0.1732(2) 0.47101(13) 0.67002(17) 0.0318(5) Uani 1 1 d . .
C11 C 0.2388(2) 0.45622(14) 0.75349(19) 0.0403(6) Uani 1 1 d . .
H11A H 0.2476 0.4902 0.7992 0.048 Uiso 1 1 calc R U
C12 C 0.2916(3) 0.39127(15) 0.7696(2) 0.0463(7) Uani 1 1 d . .
H12A H 0.3389 0.3817 0.8261 0.056 Uiso 1 1 calc R U
C13 C 0.2762(3) 0.34053(15) 0.7046(2) 0.0441(7) Uani 1 1 d . .
H13A H 0.3101 0.2956 0.7170 0.053 Uiso 1 1 calc R U
C14 C 0.2107(2) 0.35531(14) 0.62042(18) 0.0360(6) Uani 1 1 d . .
H14A H 0.1996 0.3205 0.5755 0.043 Uiso 1 1 calc R U
C15 C 0.0848(2) 0.58716(13) 0.40419(18) 0.0349(6) Uani 1 1 d . .
C16 C 0.0796(2) 0.63267(15) 0.24989(18) 0.0400(6) Uani 1 1 d . .
C17 C 0.0371(3) 0.70002(16) 0.2288(2) 0.0457(7) Uani 1 1 d . .
C18 C 0.0372(3) 0.72513(19) 0.1457(2) 0.0617(9) Uani 1 1 d . .
H18A H 0.0068 0.7703 0.1279 0.074 Uiso 1 1 calc R U
C19 C 0.0804(4) 0.6861(2) 0.0884(2) 0.0696(11) Uani 1 1 d . .
H19A H 0.0816 0.7051 0.0327 0.083 Uiso 1 1 calc R U
C20 C 0.1212(4) 0.6201(2) 0.1118(2) 0.0671(10) Uani 1 1 d . .
H20A H 0.1496 0.5933 0.0714 0.081 Uiso 1 1 calc R U
C21 C 0.1223(3) 0.59128(17) 0.1930(2) 0.0529(8) Uani 1 1 d . .
C22 C -0.0026(3) 0.74369(18) 0.2939(3) 0.0600(9) Uani 1 1 d . .
H22A H 0.0046 0.7166 0.3482 0.090 Uiso 1 1 calc R U
H22B H -0.0800 0.7562 0.2691 0.090 Uiso 1 1 calc R U
H22C H 0.0416 0.7868 0.3069 0.090 Uiso 1 1 calc R U
C23 C 0.1724(4) 0.5201(2) 0.2205(3) 0.0796(13) Uani 1 1 d . .
H23A H 0.1980 0.4993 0.1721 0.119 Uiso 1 1 calc R U
H23B H 0.1171 0.4891 0.2350 0.119 Uiso 1 1 calc R U
H23C H 0.2348 0.5254 0.2722 0.119 Uiso 1 1 calc R U
C24 C 0.2501(3) 0.56475(13) 0.53925(17) 0.0357(6) Uani 1 1 d . .
C25 C 0.4563(3) 0.58285(15) 0.5653(2) 0.0482(8) Uani 1 1 d . .
C26 C 0.4909(3) 0.60617(19) 0.4933(3) 0.0631(10) Uani 1 1 d . .
C27 C 0.6018(4) 0.6239(2) 0.5093(4) 0.0887(16) Uani 1 1 d . .
H27A H 0.6297 0.6393 0.4617 0.106 Uiso 1 1 calc R U
C28 C 0.6712(4) 0.6199(3) 0.5914(5) 0.0988(19) Uani 1 1 d . .
H28A H 0.7463 0.6327 0.6004 0.119 Uiso 1 1 calc R U
C29 C 0.6333(3) 0.5976(2) 0.6610(4) 0.0843(14) Uani 1 1 d . .
H29A H 0.6826 0.5963 0.7180 0.101 Uiso 1 1 calc R U
C30 C 0.5245(3) 0.57685(19) 0.6508(3) 0.0620(9) Uani 1 1 d . .
C31 C 0.4130(4) 0.6128(3) 0.4046(3) 0.0884(15) Uani 1 1 d . .
H31A H 0.3394 0.5979 0.4076 0.133 Uiso 1 1 calc R U
H31B H 0.4380 0.5829 0.3626 0.133 Uiso 1 1 calc R U
H31C H 0.4104 0.6621 0.3852 0.133 Uiso 1 1 calc R U
C32 C 0.4822(4) 0.5506(3) 0.7258(3) 0.0815(12) Uani 1 1 d . .
H32A H 0.4038 0.5395 0.7047 0.122 Uiso 1 1 calc R U
H32B H 0.4926 0.5871 0.7714 0.122 Uiso 1 1 calc R U
H32C H 0.5227 0.5080 0.7506 0.122 Uiso 1 1 calc R U
C33 C 0.3973(3) 0.5883(2) 0.9684(2) 0.0625(9) Uani 1 1 d . .
C34 C 0.7909(5) 0.6455(3) 0.9696(3) 0.0965(15) Uani 1 1 d . U
C35 C 0.8194(7) 0.5844(3) 1.0239(4) 0.132(2) Uani 1 1 d . U
H35A H 0.8824 0.5608 1.0103 0.198 Uiso 1 1 calc R U
H35B H 0.7566 0.5520 1.0127 0.198 Uiso 1 1 calc R U
H35C H 0.8387 0.5985 1.0859 0.198 Uiso 1 1 calc R U

loop_
_atom_site_aniso_label
_atom_site_aniso_U_11
_atom_site_aniso_U_22
_atom_site_aniso_U_33
_atom_site_aniso_U_23
_atom_site_aniso_U_13
_atom_site_aniso_U_12
Fe1 0.0339(2) 0.0292(2) 0.02571(19) 0.00020(14) 0.00675(15) 0.00031(14)
S1 0.0577(5) 0.0300(3) 0.0312(3) 0.0010(3) 0.0093(3) 0.0030(3)
S2 0.0348(3) 0.0311(3) 0.0272(3) -0.0013(2) 0.0083(3) 0.0023(2)
S3 0.0490(4) 0.0398(4) 0.0363(4) -0.0008(3) 0.0038(3) -0.0021(3)
F1 0.0504(13) 0.108(2) 0.107(2) -0.0224(16) 0.0006(13) -0.0017(13)
F2 0.1016(19) 0.0842(15) 0.0464(12) 0.0020(11) -0.0153(12) 0.0229(14)
F3 0.0901(17) 0.0726(14) 0.0787(16) -0.0276(12) -0.0161(13) 0.0337(13)
O1 0.0595(15) 0.0726(15) 0.0408(12) 0.0058(11) 0.0104(11) -0.0086(12)
O2 0.0689(16) 0.0422(11) 0.0588(15) -0.0101(10) 0.0063(12) 0.0010(11)
O3 0.0625(14) 0.0507(12) 0.0396(11) -0.0017(9) 0.0086(10) -0.0118(10)
N1 0.0349(12) 0.0296(10) 0.0269(11) 0.0008(8) 0.0039(9) 0.0012(9)
N2 0.0467(14) 0.0426(12) 0.0309(12) 0.0054(10) 0.0121(10) -0.0012(11)
N3 0.0390(15) 0.0378(12) 0.0558(15) -0.0004(11) 0.0146(12) -0.0033(10)
N4 0.141(5) 0.171(5) 0.131(4) 0.060(4) 0.067(4) 0.023(4)
C1 0.0444(16) 0.0363(13) 0.0317(14) -0.0055(11) 0.0028(12) 0.0027(12)
C2 0.0557(19) 0.0377(15) 0.0459(17) -0.0008(13) 0.0020(15) 0.0095(13)
C3 0.060(2) 0.0520(18) 0.066(2) -0.0109(16) 0.0174(18) 0.0174(16)
C4 0.060(2) 0.0529(18) 0.061(2) -0.0129(16) 0.0237(18) 0.0085(16)
C5 0.0508(18) 0.0468(16) 0.0381(16) -0.0052(13) 0.0126(14) 0.0018(14)
C6 0.0383(15) 0.0368(13) 0.0298(13) -0.0065(11) 0.0018(11) 0.0025(11)
C7 0.066(2) 0.0443(17) 0.065(2) -0.0168(15) 0.0254(18) -0.0199(15)
C8 0.0394(15) 0.0391(14) 0.0255(12) -0.0013(10) 0.0054(11) -0.0004(11)
C9 0.0291(13) 0.0339(12) 0.0310(13) 0.0021(10) 0.0067(10) -0.0011(10)
C10 0.0322(13) 0.0294(12) 0.0334(13) 0.0023(10) 0.0074(11) 0.0004(10)
C11 0.0467(17) 0.0358(13) 0.0341(14) 0.0024(11) 0.0027(12) 0.0012(12)
C12 0.0530(18) 0.0414(15) 0.0381(16) 0.0081(12) 0.0002(14) 0.0057(14)
C13 0.0493(17) 0.0329(14) 0.0485(17) 0.0094(12) 0.0095(14) 0.0079(12)
C14 0.0368(14) 0.0329(13) 0.0390(15) 0.0000(11) 0.0111(12) 0.0008(11)
C15 0.0379(15) 0.0313(12) 0.0364(15) -0.0004(11) 0.0109(12) -0.0011(11)
C16 0.0444(16) 0.0444(15) 0.0317(14) 0.0069(11) 0.0108(12) -0.0042(12)
C17 0.0445(17) 0.0463(16) 0.0468(17) 0.0076(13) 0.0127(14) -0.0040(13)
C18 0.073(2) 0.059(2) 0.054(2) 0.0245(16) 0.0175(18) 0.0054(17)
C19 0.090(3) 0.079(3) 0.0439(19) 0.0186(18) 0.025(2) -0.004(2)
C20 0.093(3) 0.074(2) 0.0436(19) 0.0009(17) 0.034(2) -0.001(2)
C21 0.070(2) 0.0500(17) 0.0436(17) 0.0013(14) 0.0233(16) 0.0003(16)
C22 0.066(2) 0.0495(18) 0.071(2) 0.0078(16) 0.0294(19) 0.0085(16)
C23 0.122(4) 0.057(2) 0.072(3) -0.0020(19) 0.047(3) 0.013(2)
C24 0.0460(17) 0.0298(12) 0.0304(13) -0.0005(10) 0.0080(12) -0.0017(11)
C25 0.0364(16) 0.0366(14) 0.076(2) -0.0077(14) 0.0227(16) -0.0032(12)
C26 0.063(2) 0.0518(19) 0.088(3) -0.0162(18) 0.044(2) -0.0098(16)
C27 0.077(3) 0.080(3) 0.134(5) -0.036(3) 0.075(3) -0.028(2)
C28 0.046(2) 0.088(3) 0.176(6) -0.035(4) 0.054(3) -0.010(2)
C29 0.038(2) 0.078(3) 0.127(4) -0.016(3) 0.002(2) 0.0045(19)
C30 0.0407(18) 0.056(2) 0.087(3) -0.0008(18) 0.0121(18) 0.0044(15)
C31 0.115(4) 0.089(3) 0.076(3) -0.012(2) 0.052(3) -0.023(3)
C32 0.067(3) 0.091(3) 0.078(3) 0.016(2) 0.003(2) 0.005(2)
C33 0.063(2) 0.059(2) 0.055(2) -0.0145(16) -0.0037(17) 0.0063(18)
C34 0.111(4) 0.115(4) 0.077(3) 0.008(3) 0.047(3) -0.008(3)
C35 0.207(8) 0.093(4) 0.105(4) 0.016(3) 0.057(5) -0.018(4)

loop_
_atom_type_symbol
_atom_type_description
_atom_type_scat_dispersion_real
_atom_type_scat_dispersion_imag
_atom_type_scat_source
C C 0.0033 0.0016 'International Tables Vol C Tables 4.2.6.8 and 6.1.1.4'
H H 0.0000 0.0000 'International Tables Vol C Tables 4.2.6.8 and 6.1.1.4'
N N 0.0061 0.0033 'International Tables Vol C Tables 4.2.6.8 and 6.1.1.4'
O O 0.0106 0.0060 'International Tables Vol C Tables 4.2.6.8 and 6.1.1.4'
F F 0.0171 0.0103 'International Tables Vol C Tables 4.2.6.8 and 6.1.1.4'
S S 0.1246 0.1234 'International Tables Vol C Tables 4.2.6.8 and 6.1.1.4'
Fe Fe 0.3463 0.8444 'International Tables Vol C Tables 4.2.6.8 and 6.1.1.4'

loop_
_geom_angle_atom_site_label_1
_geom_angle_atom_site_label_2
_geom_angle_atom_site_label_3
_geom_angle
_geom_angle_site_symmetry_3
C15 Fe1 C24 89.28(12) .
C15 Fe1 N1 178.49(11) .
C24 Fe1 N1 89.50(10) .
C15 Fe1 S1 88.74(8) .
C24 Fe1 S1 93.48(8) .
N1 Fe1 S1 92.22(6) .
C15 Fe1 S2 93.82(8) .
C24 Fe1 S2 92.10(8) .
N1 Fe1 S2 85.34(6) .
S1 Fe1 S2 173.89(3) .
C15 Fe1 S2 94.63(9) 3_566
C24 Fe1 S2 174.94(8) 3_566
N1 Fe1 S2 86.53(6) 3_566
S1 Fe1 S2 89.83(3) 3_566
S2 Fe1 S2 84.44(3) 3_566
C1 S1 C7 98.78(14) .
C1 S1 Fe1 107.05(9) .
C7 S1 Fe1 110.08(12) .
C9 S2 Fe1 95.56(9) .
C9 S2 Fe1 109.48(9) 3_566
Fe1 S2 Fe1 95.56(3) 3_566
O1 S3 O2 116.11(15) .
O1 S3 O3 114.39(14) .
O2 S3 O3 115.10(14) .
O1 S3 C33 103.18(17) .
O2 S3 C33 103.51(15) .
O3 S3 C33 101.84(17) .
C8 N1 C10 116.7(2) .
C8 N1 Fe1 129.78(18) .
C10 N1 Fe1 113.48(15) .
C15 N2 C16 176.0(3) .
C24 N3 C25 169.9(3) .
C2 C1 C6 120.6(3) .
C2 C1 S1 116.6(2) .
C6 C1 S1 122.8(2) .
C1 C2 C3 120.2(3) .
C4 C3 C2 119.8(3) .
C5 C4 C3 120.1(3) .
C4 C5 C6 121.6(3) .
C5 C6 C1 117.5(3) .
C5 C6 C8 116.1(2) .
C1 C6 C8 126.4(2) .
N1 C8 C6 126.9(2) .
C14 C9 C10 120.3(2) .
C14 C9 S2 121.4(2) .
C10 C9 S2 118.26(19) .
C11 C10 C9 119.8(2) .
C11 C10 N1 123.3(2) .
C9 C10 N1 116.8(2) .
C10 C11 C12 119.5(3) .
C13 C12 C11 120.7(3) .
C12 C13 C14 119.9(3) .
C9 C14 C13 119.6(3) .
N2 C15 Fe1 174.8(2) .
C17 C16 C21 123.4(3) .
C17 C16 N2 118.4(3) .
C21 C16 N2 118.3(3) .
C16 C17 C18 116.4(3) .
C16 C17 C22 121.3(3) .
C18 C17 C22 122.2(3) .
C19 C18 C17 121.7(3) .
C20 C19 C18 120.0(3) .
C19 C20 C21 121.5(3) .
C20 C21 C16 117.0(3) .
C20 C21 C23 121.5(3) .
C16 C21 C23 121.4(3) .
N3 C24 Fe1 178.1(2) .
C26 C25 C30 124.5(3) .
C26 C25 N3 117.3(3) .
C30 C25 N3 118.2(3) .
C25 C26 C27 116.1(4) .
C25 C26 C31 121.5(3) .
C27 C26 C31 122.4(4) .
C28 C27 C26 121.7(4) .
C27 C28 C29 120.4(4) .
C28 C29 C30 121.9(5) .
C29 C30 C25 115.4(4) .
C29 C30 C32 122.7(4) .
C25 C30 C32 121.9(3) .
F2 C33 F1 106.2(3) .
F2 C33 F3 107.7(3) .
F1 C33 F3 107.4(3) .
F2 C33 S3 112.1(3) .
F1 C33 S3 112.3(3) .
F3 C33 S3 110.7(2) .
N4 C34 C35 174.8(8) .

loop_
_geom_bond_atom_site_label_1
_geom_bond_atom_site_label_2
_geom_bond_distance
_geom_bond_site_symmetry_2
Fe1 C15 1.848(3) .
Fe1 C24 1.849(3) .
Fe1 N1 1.999(2) .
Fe1 S1 2.2515(7) .
Fe1 S2 2.2748(7) .
Fe1 S2 2.3318(7) 3_566
S1 C1 1.775(3) .
S1 C7 1.814(4) .
S2 C9 1.774(3) .
S2 Fe1 2.3318(7) 3_566
S3 O1 1.431(2) .
S3 O2 1.433(2) .
S3 O3 1.440(2) .
S3 C33 1.814(4) .
F1 C33 1.328(5) .
F2 C33 1.327(4) .
F3 C33 1.338(4) .
N1 C8 1.296(3) .
N1 C10 1.439(3) .
N2 C15 1.160(3) .
N2 C16 1.400(3) .
N3 C24 1.146(4) .
N3 C25 1.405(4) .
N4 C34 1.135(7) .
C1 C2 1.381(4) .
C1 C6 1.401(4) .
C2 C3 1.390(5) .
C3 C4 1.376(5) .
C4 C5 1.371(4) .
C5 C6 1.401(4) .
C6 C8 1.464(4) .
C9 C14 1.383(4) .
C9 C10 1.399(4) .
C10 C11 1.388(4) .
C11 C12 1.390(4) .
C12 C13 1.381(4) .
C13 C14 1.396(4) .
C16 C17 1.390(4) .
C16 C21 1.396(4) .
C17 C18 1.391(4) .
C17 C22 1.497(4) .
C18 C19 1.379(5) .
C19 C20 1.366(6) .
C20 C21 1.384(4) .
C21 C23 1.505(5) .
C25 C26 1.385(5) .
C25 C30 1.402(5) .
C26 C27 1.393(6) .
C26 C31 1.490(6) .
C27 C28 1.363(8) .
C28 C29 1.366(7) .
C29 C30 1.392(5) .
C30 C32 1.497(6) .
C34 C35 1.427(8) .

loop_
_geom_torsion_atom_site_label_1
_geom_torsion_atom_site_label_2
_geom_torsion_atom_site_label_3
_geom_torsion_atom_site_label_4
_geom_torsion
_geom_torsion_site_symmetry_1
C7 S1 C1 C2 98.7(3) .
Fe1 S1 C1 C2 -147.0(2) .
C7 S1 C1 C6 -79.1(3) .
Fe1 S1 C1 C6 35.1(3) .
C6 C1 C2 C3 1.7(5) .
S1 C1 C2 C3 -176.2(3) .
C1 C2 C3 C4 1.2(5) .
C2 C3 C4 C5 -1.3(5) .
C3 C4 C5 C6 -1.4(5) .
C4 C5 C6 C1 4.2(4) .
C4 C5 C6 C8 -175.6(3) .
C2 C1 C6 C5 -4.3(4) .
S1 C1 C6 C5 173.4(2) .
C2 C1 C6 C8 175.5(3) .
S1 C1 C6 C8 -6.8(4) .
C10 N1 C8 C6 -179.7(3) .
Fe1 N1 C8 C6 -1.0(4) .
C5 C6 C8 N1 163.2(3) .
C1 C6 C8 N1 -16.6(5) .
Fe1 S2 C9 C14 -160.4(2) .
Fe1 S2 C9 C14 101.7(2) 3_566
Fe1 S2 C9 C10 16.5(2) .
Fe1 S2 C9 C10 -81.4(2) 3_566
C14 C9 C10 C11 3.9(4) .
S2 C9 C10 C11 -173.1(2) .
C14 C9 C10 N1 -178.2(2) .
S2 C9 C10 N1 4.8(3) .
C8 N1 C10 C11 -31.7(4) .
Fe1 N1 C10 C11 149.3(2) .
C8 N1 C10 C9 150.5(2) .
Fe1 N1 C10 C9 -28.4(3) .
C9 C10 C11 C12 -0.9(4) .
N1 C10 C11 C12 -178.6(3) .
C10 C11 C12 C13 -2.4(5) .
C11 C12 C13 C14 2.7(5) .
C10 C9 C14 C13 -3.6(4) .
S2 C9 C14 C13 173.3(2) .
C12 C13 C14 C9 0.3(4) .
C21 C16 C17 C18 0.9(5) .
N2 C16 C17 C18 179.3(3) .
C21 C16 C17 C22 -176.9(3) .
N2 C16 C17 C22 1.5(4) .
C16 C17 C18 C19 -1.9(5) .
C22 C17 C18 C19 175.9(4) .
C17 C18 C19 C20 2.1(6) .
C18 C19 C20 C21 -1.1(7) .
C19 C20 C21 C16 0.1(6) .
C19 C20 C21 C23 -176.9(4) .
C17 C16 C21 C20 0.0(5) .
N2 C16 C21 C20 -178.4(3) .
C17 C16 C21 C23 177.0(4) .
N2 C16 C21 C23 -1.4(5) .
C24 N3 C25 C26 -70.1(18) .
C24 N3 C25 C30 107.3(18) .
C30 C25 C26 C27 0.5(5) .
N3 C25 C26 C27 177.7(3) .
C30 C25 C26 C31 -178.5(4) .
N3 C25 C26 C31 -1.3(5) .
C25 C26 C27 C28 -1.3(6) .
C31 C26 C27 C28 177.6(4) .
C26 C27 C28 C29 0.4(7) .
C27 C28 C29 C30 1.5(7) .
C28 C29 C30 C25 -2.2(6) .
C28 C29 C30 C32 178.5(4) .
C26 C25 C30 C29 1.2(5) .
N3 C25 C30 C29 -175.9(3) .
C26 C25 C30 C32 -179.4(3) .
N3 C25 C30 C32 3.4(5) .
O1 S3 C33 F2 179.4(3) .
O2 S3 C33 F2 58.0(3) .
O3 S3 C33 F2 -61.7(3) .
O1 S3 C33 F1 59.9(3) .
O2 S3 C33 F1 -61.5(3) .
O3 S3 C33 F1 178.8(2) .
O1 S3 C33 F3 -60.2(3) .
O2 S3 C33 F3 178.4(3) .
O3 S3 C33 F3 58.7(3) .
